data_7002093
loop_
_publ_author_name
'Subramanium, Sri S.'
'Slaughter, LeGrande M.'

_publ_section_title
;
 Direct observation of a carbonylation reaction relevant to CO/alkene
 copolymerization in a methylpalladium carbonyl complex containing a
 bis(N-heterocyclic carbene) ligand
;
_journal_issue 35
_journal_name_full 'Dalton Transactions'
_journal_page_first 6930
_journal_paper_doi 10.1039/b908689g
_journal_year 2009
_chemical_formula_moiety 'C27 H31 N4 O Pd, B F4'
_chemical_formula_sum 'C27 H31 B F4 N4 O Pd'
_chemical_formula_weight 620.77
_chemical_name_common (Pd(DIMesMe)(CH3)(CO))(BF4)
_space_group_IT_number 2
_symmetry_cell_setting triclinic
_symmetry_Int_Tables_number 2
_symmetry_space_group_name_Hall '-P 1'
_symmetry_space_group_name_H-M 'P -1'
_atom_sites_solution_hydrogens geom
_atom_sites_solution_primary direct
_atom_sites_solution_secondary difmap
_audit_creation_method SHELXL-97
_cell_angle_alpha 68.230(2)
_cell_angle_beta 73.986(2)
_cell_angle_gamma 67.495(2)
_cell_formula_units_Z 2
_cell_length_a 10.7458(3)
_cell_length_b 12.1565(4)
_cell_length_c 12.6369(4)
_cell_measurement_reflns_used 6231
_cell_measurement_temperature 115(2)
_cell_measurement_theta_max 23.5
_cell_measurement_theta_min 2.17
_cell_volume 1398.94(8)
_computing_cell_refinement 'Bruker SAINT'
_computing_data_collection 'Bruker APEX2'
_computing_data_reduction 'Bruker SAINT'
_computing_molecular_graphics 'Bruker SHELXTL (XP)'
_computing_publication_material 'Bruker SHELXTL (XCIF)'
_computing_structure_refinement 'Bruker SHELXTL (XL)'
_computing_structure_solution 'Bruker SHELXTL (XS)'
_diffrn_ambient_temperature 115(2)
_diffrn_detector_area_resol_mean 0.75
_diffrn_measured_fraction_theta_full 0.994
_diffrn_measured_fraction_theta_max 0.994
_diffrn_measurement_device_type 'Bruker SMART APEX II CCD'
_diffrn_measurement_method 'phi and omega scans'
_diffrn_radiation_monochromator graphite
_diffrn_radiation_probe x-ray
_diffrn_radiation_type MoK\a
_diffrn_radiation_wavelength 0.71073
_diffrn_reflns_av_R_equivalents 0.0468
_diffrn_reflns_av_sigmaI/netI 0.0585
_diffrn_reflns_limit_h_max 12
_diffrn_reflns_limit_h_min -12
_diffrn_reflns_limit_k_max 13
_diffrn_reflns_limit_k_min -13
_diffrn_reflns_limit_l_max 14
_diffrn_reflns_limit_l_min -14
_diffrn_reflns_number 15017
_diffrn_reflns_theta_full 23.54
_diffrn_reflns_theta_max 23.54
_diffrn_reflns_theta_min 1.76
_diffrn_source 'fine-focus sealed tube'
_diffrn_standards_decay_% N/A
_diffrn_standards_interval_count N/A
_diffrn_standards_interval_time N/A
_diffrn_standards_number 0
_exptl_absorpt_coefficient_mu 0.717
_exptl_absorpt_correction_T_max 0.9788
_exptl_absorpt_correction_T_min 0.9126
_exptl_absorpt_correction_type multi-scan
_exptl_absorpt_process_details 'Bruker SADABS'
_exptl_crystal_colour colourless
_exptl_crystal_density_diffrn 1.474
_exptl_crystal_density_meas ?
_exptl_crystal_density_method .
_exptl_crystal_description plate
_exptl_crystal_F_000 632
_exptl_crystal_recrystallization_method 'slow diff of n-hexane into ether/dichloromethane soln'
_exptl_crystal_size_max 0.13
_exptl_crystal_size_mid 0.10
_exptl_crystal_size_min 0.03
_refine_diff_density_max 1.063
_refine_diff_density_min -0.506
_refine_diff_density_rms 0.095
_refine_ls_extinction_method none
_refine_ls_goodness_of_fit_ref 1.038
_refine_ls_hydrogen_treatment constr
_refine_ls_matrix_type full
_refine_ls_number_parameters 350
_refine_ls_number_reflns 4140
_refine_ls_number_restraints 0
_refine_ls_restrained_S_all 1.038
_refine_ls_R_factor_all 0.0637
_refine_ls_R_factor_gt 0.0467
_refine_ls_shift/su_max 0.001
_refine_ls_shift/su_mean 0.000
_refine_ls_structure_factor_coef Fsqd
_refine_ls_weighting_details 'calc w=1/[\s^2^(Fo^2^)+(0.0700P)^2^+0.6478P] where P=(Fo^2^+2Fc^2^)/3'
_refine_ls_weighting_scheme calc
_refine_ls_wR_factor_gt 0.1121
_refine_ls_wR_factor_ref 0.1209
_reflns_number_gt 3346
_reflns_number_total 4140
_reflns_threshold_expression >2sigma(I)
_cod_data_source_file b908689g.txt
_cod_data_source_block cmplx6_form2_lms194
_cod_database_code 7002093

loop_
_symmetry_equiv_pos_as_xyz
'x, y, z'
'-x, -y, -z'

loop_
_atom_site_label
_atom_site_type_symbol
_atom_site_fract_x
_atom_site_fract_y
_atom_site_fract_z
_atom_site_U_iso_or_equiv
_atom_site_adp_type
_atom_site_occupancy
_atom_site_symmetry_multiplicity
_atom_site_calc_flag
_atom_site_refinement_flags
_atom_site_disorder_assembly
_atom_site_disorder_group
Pd1 Pd 0.89095(4) 0.72784(4) 0.84028(3) 0.02762(17) Uani 1 1 d . . .
C1 C 1.0925(5) 0.6583(4) 0.7812(4) 0.0271(12) Uani 1 1 d . . .
C2 C 0.8622(5) 0.7671(5) 0.6723(4) 0.0268(12) Uani 1 1 d . . .
N1 N 1.2055(4) 0.6685(4) 0.7992(3) 0.0272(10) Uani 1 1 d . . .
N2 N 1.1381(4) 0.6016(4) 0.6976(3) 0.0291(10) Uani 1 1 d . . .
N3 N 0.7735(4) 0.8578(4) 0.6035(3) 0.0293(10) Uani 1 1 d . . .
N4 N 0.9409(4) 0.6913(4) 0.6072(3) 0.0287(10) Uani 1 1 d . . .
C3 C 1.3178(5) 0.6194(5) 0.7259(4) 0.0324(13) Uani 1 1 d . . .
H3 H 1.4089 0.6160 0.7215 0.039 Uiso 1 1 calc R . .
C4 C 1.2759(5) 0.5780(5) 0.6627(4) 0.0330(13) Uani 1 1 d . . .
H4 H 1.3305 0.5397 0.6048 0.040 Uiso 1 1 calc R . .
C5 C 0.7971(5) 0.8378(5) 0.4976(4) 0.0338(13) Uani 1 1 d . . .
H5 H 0.7482 0.8886 0.4350 0.041 Uiso 1 1 calc R . .
C6 C 0.9020(6) 0.7330(5) 0.5009(4) 0.0360(13) Uani 1 1 d . . .
H6 H 0.9421 0.6947 0.4410 0.043 Uiso 1 1 calc R . .
C7 C 1.0461(5) 0.5757(5) 0.6512(4) 0.0307(12) Uani 1 1 d . . .
H7A H 1.0976 0.5381 0.5883 0.037 Uiso 1 1 calc R . .
H7B H 1.0037 0.5157 0.7124 0.037 Uiso 1 1 calc R . .
C8 C 0.9316(5) 0.6698(5) 1.0094(5) 0.0416(14) Uani 1 1 d . . .
H8A H 0.9437 0.7384 1.0243 0.062 Uiso 1 1 calc R . .
H8B H 1.0150 0.5982 1.0185 0.062 Uiso 1 1 calc R . .
H8C H 0.8551 0.6458 1.0642 0.062 Uiso 1 1 calc R . .
C9 C 0.7048(6) 0.7948(6) 0.9051(5) 0.0393(14) Uani 1 1 d . . .
O1 O 0.5996(5) 0.8298(5) 0.9512(4) 0.0700(14) Uani 1 1 d . . .
C11 C 1.2111(5) 0.7264(5) 0.8784(4) 0.0285(12) Uani 1 1 d . . .
C12 C 1.2736(5) 0.6504(5) 0.9744(4) 0.0310(12) Uani 1 1 d . . .
C13 C 1.2837(5) 0.7089(6) 1.0463(5) 0.0374(14) Uani 1 1 d . . .
H13 H 1.3273 0.6593 1.1122 0.045 Uiso 1 1 calc R . .
C14 C 1.2322(5) 0.8374(6) 1.0249(5) 0.0380(14) Uani 1 1 d . . .
C15 C 1.1660(5) 0.9083(5) 0.9313(4) 0.0323(13) Uani 1 1 d . . .
H15 H 1.1260 0.9957 0.9185 0.039 Uiso 1 1 calc R . .
C16 C 1.1560(5) 0.8549(5) 0.8541(4) 0.0302(13) Uani 1 1 d . . .
C17 C 1.3265(6) 0.5108(5) 1.0011(5) 0.0413(14) Uani 1 1 d . . .
H17A H 1.2542 0.4804 1.0012 0.062 Uiso 1 1 calc R . .
H17B H 1.3556 0.4733 1.0772 0.062 Uiso 1 1 calc R . .
H17C H 1.4043 0.4877 0.9425 0.062 Uiso 1 1 calc R . .
C18 C 1.2493(6) 0.8974(6) 1.1042(5) 0.0548(17) Uani 1 1 d . . .
H18A H 1.3457 0.8898 1.0946 0.082 Uiso 1 1 calc R . .
H18B H 1.2185 0.8552 1.1844 0.082 Uiso 1 1 calc R . .
H18C H 1.1949 0.9858 1.0845 0.082 Uiso 1 1 calc R . .
C19 C 1.0906(6) 0.9354(5) 0.7485(5) 0.0401(14) Uani 1 1 d . . .
H19A H 1.1535 0.9171 0.6800 0.060 Uiso 1 1 calc R . .
H19B H 1.0692 1.0235 0.7417 0.060 Uiso 1 1 calc R . .
H19C H 1.0064 0.9182 0.7549 0.060 Uiso 1 1 calc R . .
C21 C 0.6631(5) 0.9582(5) 0.6361(4) 0.0275(12) Uani 1 1 d . . .
C22 C 0.5365(5) 0.9396(5) 0.6820(4) 0.0349(13) Uani 1 1 d . . .
C23 C 0.4306(5) 1.0327(5) 0.7173(4) 0.0366(14) Uani 1 1 d . . .
H23 H 0.3448 1.0198 0.7514 0.044 Uiso 1 1 calc R . .
C24 C 0.4466(5) 1.1459(5) 0.7043(4) 0.0338(13) Uani 1 1 d . . .
C25 C 0.5719(5) 1.1630(5) 0.6551(4) 0.0313(13) Uani 1 1 d . . .
H25 H 0.5831 1.2404 0.6447 0.038 Uiso 1 1 calc R . .
C26 C 0.6829(5) 1.0697(5) 0.6203(4) 0.0264(12) Uani 1 1 d . . .
C27 C 0.5162(6) 0.8185(6) 0.6953(6) 0.0537(17) Uani 1 1 d . . .
H27A H 0.5194 0.8131 0.6191 0.081 Uiso 1 1 calc R . .
H27B H 0.4275 0.8157 0.7422 0.081 Uiso 1 1 calc R . .
H27C H 0.5887 0.7482 0.7334 0.081 Uiso 1 1 calc R . .
C28 C 0.3282(6) 1.2477(6) 0.7424(5) 0.0516(17) Uani 1 1 d . . .
H28A H 0.2836 1.3068 0.6760 0.077 Uiso 1 1 calc R . .
H28B H 0.3615 1.2915 0.7743 0.077 Uiso 1 1 calc R . .
H28C H 0.2625 1.2107 0.8015 0.077 Uiso 1 1 calc R . .
C29 C 0.8177(5) 1.0938(5) 0.5668(4) 0.0353(13) Uani 1 1 d . . .
H29A H 0.8911 1.0140 0.5734 0.053 Uiso 1 1 calc R . .
H29B H 0.8336 1.1411 0.6070 0.053 Uiso 1 1 calc R . .
H29C H 0.8158 1.1417 0.4852 0.053 Uiso 1 1 calc R . .
B1 B 0.2781(7) 0.5197(6) 0.3726(6) 0.0352(16) Uani 1 1 d . . .
F1 F 0.1429(4) 0.5335(5) 0.3795(5) 0.1121(18) Uani 1 1 d . . .
F2 F 0.2778(6) 0.6323(4) 0.3580(5) 0.122(2) Uani 1 1 d . . .
F3 F 0.3132(5) 0.4383(4) 0.4749(3) 0.0959(15) Uani 1 1 d . . .
F4 F 0.3485(4) 0.4732(4) 0.2846(3) 0.0878(14) Uani 1 1 d . . .

loop_
_atom_site_aniso_label
_atom_site_aniso_U_11
_atom_site_aniso_U_22
_atom_site_aniso_U_33
_atom_site_aniso_U_23
_atom_site_aniso_U_13
_atom_site_aniso_U_12
Pd1 0.0304(3) 0.0259(3) 0.0290(3) -0.00868(18) -0.00525(17) -0.01050(19)
C1 0.036(3) 0.015(3) 0.032(3) -0.006(2) -0.008(2) -0.007(2)
C2 0.032(3) 0.020(3) 0.032(3) -0.004(2) -0.008(2) -0.014(2)
N1 0.030(2) 0.023(3) 0.032(2) -0.012(2) -0.0057(19) -0.008(2)
N2 0.036(3) 0.019(3) 0.033(2) -0.011(2) -0.0087(19) -0.005(2)
N3 0.033(2) 0.021(3) 0.035(3) -0.007(2) -0.009(2) -0.009(2)
N4 0.038(3) 0.024(3) 0.029(2) -0.012(2) -0.007(2) -0.010(2)
C3 0.037(3) 0.022(3) 0.039(3) -0.010(3) -0.007(3) -0.007(3)
C4 0.034(3) 0.023(3) 0.038(3) -0.015(3) -0.003(2) -0.001(3)
C5 0.044(3) 0.038(4) 0.029(3) -0.008(3) -0.015(2) -0.019(3)
C6 0.049(4) 0.039(4) 0.031(3) -0.015(3) -0.009(3) -0.017(3)
C7 0.042(3) 0.020(3) 0.035(3) -0.012(2) -0.010(2) -0.007(3)
C8 0.032(3) 0.042(4) 0.049(4) -0.015(3) -0.002(3) -0.011(3)
C9 0.034(3) 0.045(4) 0.036(3) -0.012(3) -0.004(3) -0.011(3)
O1 0.054(3) 0.081(4) 0.063(3) -0.021(3) -0.006(3) -0.012(3)
C11 0.026(3) 0.029(3) 0.033(3) -0.013(3) -0.001(2) -0.010(2)
C12 0.030(3) 0.029(3) 0.035(3) -0.010(3) -0.005(2) -0.010(2)
C13 0.035(3) 0.047(4) 0.036(3) -0.016(3) -0.011(2) -0.012(3)
C14 0.039(3) 0.045(4) 0.040(3) -0.023(3) -0.002(3) -0.017(3)
C15 0.032(3) 0.030(3) 0.039(3) -0.017(3) 0.004(2) -0.014(3)
C16 0.029(3) 0.032(4) 0.031(3) -0.012(3) 0.001(2) -0.012(3)
C17 0.041(3) 0.031(4) 0.057(4) -0.013(3) -0.020(3) -0.009(3)
C18 0.057(4) 0.064(5) 0.064(4) -0.040(4) -0.015(3) -0.016(4)
C19 0.051(4) 0.030(4) 0.038(3) -0.008(3) -0.005(3) -0.015(3)
C21 0.032(3) 0.027(3) 0.025(3) -0.005(2) -0.011(2) -0.008(3)
C22 0.034(3) 0.029(3) 0.041(3) -0.003(3) -0.014(3) -0.011(3)
C23 0.031(3) 0.034(4) 0.038(3) -0.001(3) -0.009(2) -0.009(3)
C24 0.031(3) 0.034(4) 0.027(3) -0.004(2) -0.008(2) -0.004(3)
C25 0.043(3) 0.023(3) 0.029(3) -0.006(2) -0.010(2) -0.011(3)
C26 0.030(3) 0.027(3) 0.022(3) -0.004(2) -0.008(2) -0.008(3)
C27 0.044(4) 0.042(4) 0.079(5) -0.016(3) -0.005(3) -0.023(3)
C28 0.045(4) 0.046(4) 0.053(4) -0.016(3) 0.002(3) -0.007(3)
C29 0.043(3) 0.038(4) 0.034(3) -0.010(3) -0.003(2) -0.024(3)
B1 0.043(4) 0.028(4) 0.042(4) -0.016(3) -0.009(3) -0.014(3)
F1 0.066(3) 0.144(5) 0.159(5) -0.087(4) 0.005(3) -0.042(3)
F2 0.208(6) 0.076(4) 0.124(4) -0.024(3) -0.028(4) -0.093(4)
F3 0.163(5) 0.057(3) 0.057(3) -0.022(2) -0.045(3) 0.002(3)
F4 0.089(3) 0.081(3) 0.049(2) -0.027(2) -0.011(2) 0.029(2)

loop_
_atom_type_symbol
_atom_type_description
_atom_type_scat_dispersion_real
_atom_type_scat_dispersion_imag
_atom_type_scat_source
C C 0.0033 0.0016 'International Tables Vol C Tables 4.2.6.8 and 6.1.1.4'
H H 0.0000 0.0000 'International Tables Vol C Tables 4.2.6.8 and 6.1.1.4'
B B 0.0013 0.0007 'International Tables Vol C Tables 4.2.6.8 and 6.1.1.4'
N N 0.0061 0.0033 'International Tables Vol C Tables 4.2.6.8 and 6.1.1.4'
O O 0.0106 0.0060 'International Tables Vol C Tables 4.2.6.8 and 6.1.1.4'
F F 0.0171 0.0103 'International Tables Vol C Tables 4.2.6.8 and 6.1.1.4'
Pd Pd -0.9988 1.0072 'International Tables Vol C Tables 4.2.6.8 and 6.1.1.4'

loop_
_geom_angle_atom_site_label_1
_geom_angle_atom_site_label_2
_geom_angle_atom_site_label_3
_geom_angle
_geom_angle_site_symmetry_1
_geom_angle_site_symmetry_3
_geom_angle_publ_flag
C9 Pd1 C1 175.8(2) . . ?
C9 Pd1 C2 98.5(2) . . ?
C1 Pd1 C2 85.42(19) . . ?
C9 Pd1 C8 85.3(2) . . ?
C1 Pd1 C8 90.9(2) . . ?
C2 Pd1 C8 174.2(2) . . ?
N2 C1 N1 104.5(4) . . ?
N2 C1 Pd1 122.9(3) . . ?
N1 C1 Pd1 132.1(4) . . ?
N4 C2 N3 104.0(4) . . ?
N4 C2 Pd1 121.4(4) . . ?
N3 C2 Pd1 134.6(4) . . ?
C1 N1 C3 109.8(4) . . ?
C1 N1 C11 126.5(4) . . ?
C3 N1 C11 123.7(4) . . ?
C1 N2 C4 111.5(4) . . ?
C1 N2 C7 121.8(4) . . ?
C4 N2 C7 126.7(4) . . ?
C2 N3 C5 111.0(4) . . ?
C2 N3 C21 125.4(4) . . ?
C5 N3 C21 123.5(4) . . ?
C2 N4 C6 111.7(4) . . ?
C2 N4 C7 122.4(4) . . ?
C6 N4 C7 125.8(4) . . ?
C4 C3 N1 107.9(5) . . ?
C4 C3 H3 126.0 . . ?
N1 C3 H3 126.0 . . ?
C3 C4 N2 106.3(5) . . ?
C3 C4 H4 126.9 . . ?
N2 C4 H4 126.9 . . ?
C6 C5 N3 106.6(5) . . ?
C6 C5 H5 126.7 . . ?
N3 C5 H5 126.7 . . ?
C5 C6 N4 106.8(5) . . ?
C5 C6 H6 126.6 . . ?
N4 C6 H6 126.6 . . ?
N4 C7 N2 109.3(4) . . ?
N4 C7 H7A 109.8 . . ?
N2 C7 H7A 109.8 . . ?
N4 C7 H7B 109.8 . . ?
N2 C7 H7B 109.8 . . ?
H7A C7 H7B 108.3 . . ?
Pd1 C8 H8A 109.5 . . ?
Pd1 C8 H8B 109.5 . . ?
H8A C8 H8B 109.5 . . ?
Pd1 C8 H8C 109.5 . . ?
H8A C8 H8C 109.5 . . ?
H8B C8 H8C 109.5 . . ?
O1 C9 Pd1 174.5(5) . . ?
C12 C11 C16 123.1(5) . . ?
C12 C11 N1 118.1(5) . . ?
C16 C11 N1 118.8(4) . . ?
C11 C12 C13 117.0(5) . . ?
C11 C12 C17 121.7(5) . . ?
C13 C12 C17 121.3(5) . . ?
C14 C13 C12 122.1(5) . . ?
C14 C13 H13 118.9 . . ?
C12 C13 H13 118.9 . . ?
C15 C14 C13 118.6(5) . . ?
C15 C14 C18 121.2(6) . . ?
C13 C14 C18 120.2(5) . . ?
C14 C15 C16 121.7(5) . . ?
C14 C15 H15 119.1 . . ?
C16 C15 H15 119.1 . . ?
C11 C16 C15 117.3(5) . . ?
C11 C16 C19 122.1(5) . . ?
C15 C16 C19 120.6(5) . . ?
C12 C17 H17A 109.5 . . ?
C12 C17 H17B 109.5 . . ?
H17A C17 H17B 109.5 . . ?
C12 C17 H17C 109.5 . . ?
H17A C17 H17C 109.5 . . ?
H17B C17 H17C 109.5 . . ?
C14 C18 H18A 109.5 . . ?
C14 C18 H18B 109.5 . . ?
H18A C18 H18B 109.5 . . ?
C14 C18 H18C 109.5 . . ?
H18A C18 H18C 109.5 . . ?
H18B C18 H18C 109.5 . . ?
C16 C19 H19A 109.5 . . ?
C16 C19 H19B 109.5 . . ?
H19A C19 H19B 109.5 . . ?
C16 C19 H19C 109.5 . . ?
H19A C19 H19C 109.5 . . ?
H19B C19 H19C 109.5 . . ?
C26 C21 C22 121.9(5) . . ?
C26 C21 N3 120.5(4) . . ?
C22 C21 N3 117.6(5) . . ?
C23 C22 C21 118.6(5) . . ?
C23 C22 C27 120.4(5) . . ?
C21 C22 C27 121.0(5) . . ?
C22 C23 C24 121.3(5) . . ?
C22 C23 H23 119.4 . . ?
C24 C23 H23 119.4 . . ?
C25 C24 C23 118.7(5) . . ?
C25 C24 C28 121.0(5) . . ?
C23 C24 C28 120.4(5) . . ?
C24 C25 C26 121.8(5) . . ?
C24 C25 H25 119.1 . . ?
C26 C25 H25 119.1 . . ?
C21 C26 C25 117.7(4) . . ?
C21 C26 C29 122.8(5) . . ?
C25 C26 C29 119.5(5) . . ?
C22 C27 H27A 109.5 . . ?
C22 C27 H27B 109.5 . . ?
H27A C27 H27B 109.5 . . ?
C22 C27 H27C 109.5 . . ?
H27A C27 H27C 109.5 . . ?
H27B C27 H27C 109.5 . . ?
C24 C28 H28A 109.5 . . ?
C24 C28 H28B 109.5 . . ?
H28A C28 H28B 109.5 . . ?
C24 C28 H28C 109.5 . . ?
H28A C28 H28C 109.5 . . ?
H28B C28 H28C 109.5 . . ?
C26 C29 H29A 109.5 . . ?
C26 C29 H29B 109.5 . . ?
H29A C29 H29B 109.5 . . ?
C26 C29 H29C 109.5 . . ?
H29A C29 H29C 109.5 . . ?
H29B C29 H29C 109.5 . . ?
F2 B1 F4 114.8(6) . . ?
F2 B1 F3 112.9(6) . . ?
F4 B1 F3 111.7(5) . . ?
F2 B1 F1 104.0(6) . . ?
F4 B1 F1 107.4(5) . . ?
F3 B1 F1 105.2(5) . . ?

loop_
_geom_bond_atom_site_label_1
_geom_bond_atom_site_label_2
_geom_bond_distance
_geom_bond_site_symmetry_2
_geom_bond_publ_flag
Pd1 C9 1.918(6) . ?
Pd1 C1 2.034(5) . ?
Pd1 C2 2.081(5) . ?
Pd1 C8 2.101(5) . ?
C1 N2 1.351(6) . ?
C1 N1 1.352(6) . ?
C2 N4 1.349(6) . ?
C2 N3 1.350(6) . ?
N1 C3 1.383(6) . ?
N1 C11 1.445(6) . ?
N2 C4 1.370(6) . ?
N2 C7 1.455(6) . ?
N3 C5 1.386(6) . ?
N3 C21 1.436(6) . ?
N4 C6 1.371(6) . ?
N4 C7 1.454(6) . ?
C3 C4 1.329(7) . ?
C3 H3 0.9500 . ?
C4 H4 0.9500 . ?
C5 C6 1.335(7) . ?
C5 H5 0.9500 . ?
C6 H6 0.9500 . ?
C7 H7A 0.9900 . ?
C7 H7B 0.9900 . ?
C8 H8A 0.9800 . ?
C8 H8B 0.9800 . ?
C8 H8C 0.9800 . ?
C9 O1 1.118(6) . ?
C11 C12 1.386(7) . ?
C11 C16 1.387(7) . ?
C12 C13 1.391(7) . ?
C12 C17 1.503(7) . ?
C13 C14 1.388(8) . ?
C13 H13 0.9500 . ?
C14 C15 1.374(7) . ?
C14 C18 1.522(7) . ?
C15 C16 1.401(7) . ?
C15 H15 0.9500 . ?
C16 C19 1.501(7) . ?
C17 H17A 0.9800 . ?
C17 H17B 0.9800 . ?
C17 H17C 0.9800 . ?
C18 H18A 0.9800 . ?
C18 H18B 0.9800 . ?
C18 H18C 0.9800 . ?
C19 H19A 0.9800 . ?
C19 H19B 0.9800 . ?
C19 H19C 0.9800 . ?
C21 C26 1.386(7) . ?
C21 C22 1.393(7) . ?
C22 C23 1.373(7) . ?
C22 C27 1.510(7) . ?
C23 C24 1.396(7) . ?
C23 H23 0.9500 . ?
C24 C25 1.378(7) . ?
C24 C28 1.510(8) . ?
C25 C26 1.396(7) . ?
C25 H25 0.9500 . ?
C26 C29 1.509(6) . ?
C27 H27A 0.9800 . ?
C27 H27B 0.9800 . ?
C27 H27C 0.9800 . ?
C28 H28A 0.9800 . ?
C28 H28B 0.9800 . ?
C28 H28C 0.9800 . ?
C29 H29A 0.9800 . ?
C29 H29B 0.9800 . ?
C29 H29C 0.9800 . ?
B1 F2 1.311(7) . ?
B1 F4 1.342(7) . ?
B1 F3 1.352(7) . ?
B1 F1 1.379(7) . ?

loop_
_geom_torsion_atom_site_label_1
_geom_torsion_atom_site_label_2
_geom_torsion_atom_site_label_3
_geom_torsion_atom_site_label_4
_geom_torsion
_geom_torsion_site_symmetry_1
_geom_torsion_site_symmetry_2
_geom_torsion_site_symmetry_3
_geom_torsion_site_symmetry_4
_geom_torsion_publ_flag
C2 Pd1 C1 N2 -33.1(4) . . . . ?
C8 Pd1 C1 N2 142.4(4) . . . . ?
C2 Pd1 C1 N1 137.3(5) . . . . ?
C8 Pd1 C1 N1 -47.1(5) . . . . ?
C9 Pd1 C2 N4 -146.9(4) . . . . ?
C1 Pd1 C2 N4 34.7(4) . . . . ?
C9 Pd1 C2 N3 31.4(5) . . . . ?
C1 Pd1 C2 N3 -147.0(5) . . . . ?
N2 C1 N1 C3 0.7(5) . . . . ?
Pd1 C1 N1 C3 -171.1(4) . . . . ?
N2 C1 N1 C11 178.0(4) . . . . ?
Pd1 C1 N1 C11 6.2(7) . . . . ?
N1 C1 N2 C4 -0.7(5) . . . . ?
Pd1 C1 N2 C4 172.0(3) . . . . ?
N1 C1 N2 C7 -178.6(4) . . . . ?
Pd1 C1 N2 C7 -5.9(6) . . . . ?
N4 C2 N3 C5 0.2(5) . . . . ?
Pd1 C2 N3 C5 -178.3(3) . . . . ?
N4 C2 N3 C21 176.5(4) . . . . ?
Pd1 C2 N3 C21 -2.0(7) . . . . ?
N3 C2 N4 C6 -0.3(5) . . . . ?
Pd1 C2 N4 C6 178.4(3) . . . . ?
N3 C2 N4 C7 -176.1(4) . . . . ?
Pd1 C2 N4 C7 2.6(6) . . . . ?
C1 N1 C3 C4 -0.4(6) . . . . ?
C11 N1 C3 C4 -177.8(4) . . . . ?
N1 C3 C4 N2 -0.1(6) . . . . ?
C1 N2 C4 C3 0.5(6) . . . . ?
C7 N2 C4 C3 178.3(5) . . . . ?
C2 N3 C5 C6 0.0(6) . . . . ?
C21 N3 C5 C6 -176.3(4) . . . . ?
N3 C5 C6 N4 -0.2(5) . . . . ?
C2 N4 C6 C5 0.4(6) . . . . ?
C7 N4 C6 C5 176.0(4) . . . . ?
C2 N4 C7 N2 -54.2(6) . . . . ?
C6 N4 C7 N2 130.7(5) . . . . ?
C1 N2 C7 N4 56.5(6) . . . . ?
C4 N2 C7 N4 -121.1(5) . . . . ?
C1 N1 C11 C12 111.2(5) . . . . ?
C3 N1 C11 C12 -71.8(6) . . . . ?
C1 N1 C11 C16 -69.8(6) . . . . ?
C3 N1 C11 C16 107.2(5) . . . . ?
C16 C11 C12 C13 -2.1(7) . . . . ?
N1 C11 C12 C13 176.9(4) . . . . ?
C16 C11 C12 C17 177.1(4) . . . . ?
N1 C11 C12 C17 -4.0(7) . . . . ?
C11 C12 C13 C14 0.9(7) . . . . ?
C17 C12 C13 C14 -178.2(5) . . . . ?
C12 C13 C14 C15 1.8(8) . . . . ?
C12 C13 C14 C18 -178.3(5) . . . . ?
C13 C14 C15 C16 -3.5(7) . . . . ?
C18 C14 C15 C16 176.5(5) . . . . ?
C12 C11 C16 C15 0.4(7) . . . . ?
N1 C11 C16 C15 -178.5(4) . . . . ?
C12 C11 C16 C19 179.1(5) . . . . ?
N1 C11 C16 C19 0.1(7) . . . . ?
C14 C15 C16 C11 2.4(7) . . . . ?
C14 C15 C16 C19 -176.2(5) . . . . ?
C2 N3 C21 C26 89.7(6) . . . . ?
C5 N3 C21 C26 -94.4(6) . . . . ?
C2 N3 C21 C22 -91.3(6) . . . . ?
C5 N3 C21 C22 84.5(6) . . . . ?
C26 C21 C22 C23 -3.2(7) . . . . ?
N3 C21 C22 C23 177.9(4) . . . . ?
C26 C21 C22 C27 178.3(5) . . . . ?
N3 C21 C22 C27 -0.7(7) . . . . ?
C21 C22 C23 C24 2.3(8) . . . . ?
C27 C22 C23 C24 -179.1(5) . . . . ?
C22 C23 C24 C25 -0.2(8) . . . . ?
C22 C23 C24 C28 179.1(5) . . . . ?
C23 C24 C25 C26 -1.2(7) . . . . ?
C28 C24 C25 C26 179.5(5) . . . . ?
C22 C21 C26 C25 1.9(7) . . . . ?
N3 C21 C26 C25 -179.2(4) . . . . ?
C22 C21 C26 C29 -177.7(5) . . . . ?
N3 C21 C26 C29 1.2(7) . . . . ?
C24 C25 C26 C21 0.4(7) . . . . ?
C24 C25 C26 C29 179.9(4) . . . . ?
